data_1548526
loop_
_publ_author_name
'Ming Li'
'W. Robert Scheidt'

_publ_section_title
;
 Structural characterization of the mu-Nitrido Complex {[Fe(OEP)]2N}
;
_journal_name_full 'Journal of Porphyrins and Phthalocyanines'
_journal_page_first 380
_journal_page_last 384
_journal_paper_doi 10.1142/S1088424614500096
_journal_volume 18
_journal_year 2014
_chemical_formula_sum 'C78 H102 Fe2 N9'
_chemical_formula_weight 1277.39
_space_group_IT_number 14
_symmetry_cell_setting monoclinic
_symmetry_space_group_name_Hall '-P 2yn'
_symmetry_space_group_name_H-M 'P 1 21/n 1'
_atom_sites_solution_hydrogens geom
_atom_sites_solution_primary direct
_atom_sites_solution_secondary difmap
_cell_angle_alpha 90.00
_cell_angle_beta 96.614(10)
_cell_angle_gamma 90.00
_cell_formula_units_Z 4
_cell_length_a 13.9256(19)
_cell_length_b 13.8434(14)
_cell_length_c 35.200(2)
_cell_measurement_reflns_used 250
_cell_measurement_temperature 130(2)
_cell_measurement_theta_max 20.5
_cell_measurement_theta_min 2.38
_cell_volume 6740.6(12)
_computing_cell_refinement madnes
_computing_data_collection madnes
_computing_data_reduction 'madnes (messerschmitt & pflugraph, 1987)'
_computing_molecular_graphics 'ortep III (burnett, johnson, 1996)'
_computing_publication_material shelxl-97
_computing_structure_refinement 'SHELXL-97 (Sheldrick, 1997)'
_computing_structure_solution 'SHELXS-97 (Sheldrick, 1990)'
_diffrn_ambient_temperature 130(2)
_diffrn_measured_fraction_theta_full 0.917
_diffrn_measured_fraction_theta_max 0.917
_diffrn_measurement_device_type 'enraf-nonius fast area-detector'
_diffrn_measurement_method 'ellipsoid-mask fitting'
_diffrn_radiation_monochromator graphite
_diffrn_radiation_source 'rotating anode'
_diffrn_radiation_type MoK\a
_diffrn_radiation_wavelength 0.71073
_diffrn_reflns_av_R_equivalents 0.0916
_diffrn_reflns_av_sigmaI/netI 0.0707
_diffrn_reflns_limit_h_max 15
_diffrn_reflns_limit_h_min -16
_diffrn_reflns_limit_k_max 12
_diffrn_reflns_limit_k_min -16
_diffrn_reflns_limit_l_max 40
_diffrn_reflns_limit_l_min -38
_diffrn_reflns_number 27047
_diffrn_reflns_theta_full 24.28
_diffrn_reflns_theta_max 24.28
_diffrn_reflns_theta_min 1.88
_diffrn_standards_decay_% 'no measurable crystal decay'
_diffrn_standards_interval_count 0
_diffrn_standards_interval_time 0
_diffrn_standards_number 0
_exptl_absorpt_coefficient_mu 0.482
_exptl_absorpt_correction_T_max 0.9717
_exptl_absorpt_correction_T_min 0.8690
_exptl_absorpt_correction_type refdelf
_exptl_absorpt_process_details DIFABS
_exptl_crystal_colour black
_exptl_crystal_density_diffrn 1.259
_exptl_crystal_density_method 'not measured'
_exptl_crystal_description 'rectangular prism'
_exptl_crystal_F_000 2740
_exptl_crystal_size_max 0.30
_exptl_crystal_size_mid 0.17
_exptl_crystal_size_min 0.06
_refine_diff_density_max 0.608
_refine_diff_density_min -0.821
_refine_diff_density_rms 0.076
_refine_ls_extinction_method none
_refine_ls_goodness_of_fit_ref 1.031
_refine_ls_hydrogen_treatment constr
_refine_ls_matrix_type full
_refine_ls_number_parameters 820
_refine_ls_number_reflns 10015
_refine_ls_number_restraints 0
_refine_ls_restrained_S_all 1.031
_refine_ls_R_factor_all 0.0954
_refine_ls_R_factor_gt 0.0664
_refine_ls_shift/su_max 0.003
_refine_ls_shift/su_mean 0.000
_refine_ls_structure_factor_coef Fsqd
_refine_ls_weighting_details 'w=1/[\s^2^(Fo^2^)+(0.0905P)^2^+11.3252P] where P=(Fo^2^+2Fc^2^)/3'
_refine_ls_weighting_scheme calc
_refine_ls_wR_factor_gt 0.1656
_refine_ls_wR_factor_ref 0.1812
_reflns_number_gt 7461
_reflns_number_total 10015
_reflns_threshold_expression >2sigma(I)
_cod_data_source_file NIHMS603875-supplement-cif.cif
_cod_data_source_block sdfeoep2n1
_cod_original_sg_symbol_H-M P2(1)/n
_cod_database_code 1548526

loop_
_symmetry_equiv_pos_as_xyz
'x, y, z'
'-x+1/2, y+1/2, -z+1/2'
'-x, -y, -z'
'x-1/2, -y-1/2, z-1/2'

loop_
_atom_site_label
_atom_site_type_symbol
_atom_site_fract_x
_atom_site_fract_y
_atom_site_fract_z
_atom_site_U_iso_or_equiv
_atom_site_adp_type
_atom_site_occupancy
_atom_site_calc_flag
_atom_site_refinement_flags
_atom_site_disorder_assembly
_atom_site_disorder_group
Fe(1) Fe 0.08417(4) 0.79940(4) 0.164720(17) 0.02278(19) Uani 1 d . . .
N N 0.0785(2) 0.7987(2) 0.11722(11) 0.0282(9) Uani 1 d . . .
1N(1) N 0.1629(3) 0.9199(3) 0.17432(11) 0.0292(9) Uani 1 d . . .
1N(2) N -0.0352(2) 0.8786(3) 0.16782(10) 0.0274(9) Uani 1 d . . .
1N(3) N 0.0064(2) 0.6792(2) 0.16955(10) 0.0245(8) Uani 1 d . . .
1N(4) N 0.2050(2) 0.7208(2) 0.17787(10) 0.0235(8) Uani 1 d . . .
1C(a1) C 0.2623(3) 0.9268(3) 0.17893(13) 0.0279(10) Uani 1 d . . .
1C(a2) C 0.1304(3) 1.0133(3) 0.17126(13) 0.0276(10) Uani 1 d . . .
1C(a3) C -0.0426(3) 0.9777(3) 0.16689(13) 0.0291(10) Uani 1 d . . .
1C(a4) C -0.1292(3) 0.8461(3) 0.16420(13) 0.0273(10) Uani 1 d . . .
1C(a5) C -0.0931(3) 0.6724(3) 0.16553(12) 0.0273(10) Uani 1 d . . .
1C(a6) C 0.0392(3) 0.5854(3) 0.16955(13) 0.0267(10) Uani 1 d . . .
1C(a7) C 0.2125(3) 0.6216(3) 0.17867(13) 0.0274(10) Uani 1 d . . .
1C(a8) C 0.2983(3) 0.7533(3) 0.18425(13) 0.0304(11) Uani 1 d . . .
1C(b1) C 0.2919(3) 1.0267(3) 0.17888(13) 0.0308(11) Uani 1 d . . .
1C(b2) C 0.2100(3) 1.0807(3) 0.17396(13) 0.0321(11) Uani 1 d . . .
1C(b3) C -0.1423(3) 1.0071(3) 0.16420(13) 0.0306(11) Uani 1 d . . .
1C(b4) C -0.1970(3) 0.9247(3) 0.16252(13) 0.0309(11) Uani 1 d . . .
1C(b5) C -0.1219(3) 0.5720(3) 0.16404(12) 0.0296(11) Uani 1 d . . .
1C(b6) C -0.0406(3) 0.5180(3) 0.16580(13) 0.0291(10) Uani 1 d . . .
1C(b7) C 0.3118(3) 0.5921(3) 0.18587(13) 0.0304(11) Uani 1 d . . .
1C(b8) C 0.3652(3) 0.6749(3) 0.19034(14) 0.0328(11) Uani 1 d . . .
1C(m1) C 0.3239(3) 0.8499(3) 0.18393(14) 0.0330(11) Uani 1 d . . .
1H(m1) H 0.3911 0.8642 0.1876 0.040 Uiso 1 calc R . .
1C(m2) C 0.0341(3) 1.0392(3) 0.16785(13) 0.0294(10) Uani 1 d . . .
1H(m2) H 0.0199 1.1062 0.1660 0.035 Uiso 1 calc R . .
1C(m3) C -0.1549(3) 0.7494(3) 0.16287(13) 0.0289(10) Uani 1 d . . .
1H(m3) H -0.2220 0.7352 0.1598 0.035 Uiso 1 calc R . .
1C(m4) C 0.1349(3) 0.5591(3) 0.17358(13) 0.0301(11) Uani 1 d . . .
1H(m4) H 0.1489 0.4920 0.1728 0.036 Uiso 1 calc R . .
1C(11) C 0.3948(3) 1.0605(4) 0.18508(14) 0.0378(12) Uani 1 d . . .
1H(1a) H 0.3992 1.1256 0.1737 0.045 Uiso 1 calc R . .
1H(1b) H 0.4355 1.0162 0.1717 0.045 Uiso 1 calc R . .
1C(12) C 0.4337(4) 1.0648(4) 0.22743(17) 0.0563(16) Uani 1 d . . .
1H(1c) H 0.3953 1.1106 0.2406 0.084 Uiso 1 calc R . .
1H(1d) H 0.5013 1.0858 0.2301 0.084 Uiso 1 calc R . .
aH(1e) H 0.4295 1.0005 0.2388 0.084 Uiso 1 calc R . .
1C(21) C 0.2014(4) 1.1890(3) 0.17409(16) 0.0402(13) Uani 1 d . . .
1H(2a) H 0.1434 1.2086 0.1569 0.048 Uiso 1 calc R . .
1H(2b) H 0.2587 1.2177 0.1641 0.048 Uiso 1 calc R . .
1C(22) C 0.1940(5) 1.2276(4) 0.21382(17) 0.0603(17) Uani 1 d . . .
1H(2c) H 0.1363 1.2008 0.2235 0.090 Uiso 1 calc R . .
1H(2d) H 0.1891 1.2982 0.2129 0.090 Uiso 1 calc R . .
1H(2e) H 0.2516 1.2089 0.2308 0.090 Uiso 1 calc R . .
1C(31) C -0.1772(3) 1.1095(3) 0.16569(14) 0.0387(12) Uani 1 d . . .
1H(3a) H -0.2430 1.1141 0.1518 0.046 Uiso 1 calc R . .
1H(3b) H -0.1342 1.1519 0.1525 0.046 Uiso 1 calc R . .
1C(32) C -0.1793(5) 1.1450(4) 0.20618(16) 0.0563(16) Uani 1 d . . .
1H(3c) H -0.2241 1.1051 0.2190 0.084 Uiso 1 calc R . .
1H(3d) H -0.2009 1.2124 0.2057 0.084 Uiso 1 calc R . .
1H(3e) H -0.1144 1.1404 0.2201 0.084 Uiso 1 calc R . .
1C(41) C -0.3045(3) 0.9162(4) 0.15989(14) 0.0368(12) Uani 1 d . . .
1H(4a) H -0.3254 0.8601 0.1436 0.044 Uiso 1 calc R . .
1H(4b) H -0.3340 0.9748 0.1473 0.044 Uiso 1 calc R . .
1C(42) C -0.3415(4) 0.9039(5) 0.19857(16) 0.0533(15) Uani 1 d . . .
1H(4c) H -0.3093 0.8487 0.2119 0.080 Uiso 1 calc R . .
1H(4d) H -0.4115 0.8927 0.1949 0.080 Uiso 1 calc R . .
1H(4e) H -0.3277 0.9626 0.2138 0.080 Uiso 1 calc R . .
1C(51) C -0.2244(3) 0.5380(4) 0.16284(14) 0.0389(12) Uani 1 d . . .
1H(5a) H -0.2291 0.4708 0.1532 0.047 Uiso 1 calc R . .
1H(5b) H -0.2665 0.5790 0.1448 0.047 Uiso 1 calc R . .
1C(52) C -0.2601(4) 0.5418(4) 0.20184(16) 0.0474(14) Uani 1 d . . .
1H(5c) H -0.2203 0.4992 0.2195 0.071 Uiso 1 calc R . .
1H(5d) H -0.3276 0.5205 0.1998 0.071 Uiso 1 calc R . .
1H(5e) H -0.2554 0.6082 0.2116 0.071 Uiso 1 calc R . .
1C(61) C -0.0318(4) 0.4089(3) 0.16416(15) 0.0416(13) Uani 1 d . . .
1H(6a) H -0.0875 0.3827 0.1473 0.050 Uiso 1 calc R . .
1H(6b) H 0.0278 0.3918 0.1529 0.050 Uiso 1 calc R . .
1C(62) C -0.0290(5) 0.3629(4) 0.20284(18) 0.0650(18) Uani 1 d . . .
1H(6c) H 0.0286 0.3850 0.2191 0.098 Uiso 1 calc R . .
1H(6d) H -0.0266 0.2925 0.2002 0.098 Uiso 1 calc R . .
1H(6e) H -0.0870 0.3810 0.2145 0.098 Uiso 1 calc R . .
1C(71) C 0.3464(3) 0.4895(3) 0.19051(14) 0.0365(12) Uani 1 d . . .
1H(7a) H 0.4129 0.4851 0.1832 0.044 Uiso 1 calc R . .
1H(7b) H 0.3043 0.4475 0.1730 0.044 Uiso 1 calc R . .
1C(72) C 0.3461(4) 0.4533(4) 0.23113(15) 0.0494(14) Uani 1 d . . .
1H(7c) H 0.3878 0.4946 0.2486 0.074 Uiso 1 calc R . .
1H(7d) H 0.3703 0.3868 0.2329 0.074 Uiso 1 calc R . .
1H(7e) H 0.2800 0.4551 0.2381 0.074 Uiso 1 calc R . .
1C(81) C 0.4729(3) 0.6830(4) 0.20099(14) 0.0370(12) Uani 1 d . . .
1H(8a) H 0.4959 0.6257 0.2162 0.044 Uiso 1 calc R . .
1H(8b) H 0.4867 0.7409 0.2172 0.044 Uiso 1 calc R . .
1C(82) C 0.5280(4) 0.6903(4) 0.16653(15) 0.0487(14) Uani 1 d . . .
1H(8c) H 0.5227 0.6292 0.1524 0.073 Uiso 1 calc R . .
1H(8d) H 0.5962 0.7039 0.1750 0.073 Uiso 1 calc R . .
1H(8e) H 0.5009 0.7427 0.1499 0.073 Uiso 1 calc R . .
Fe(2) Fe 0.08023(4) 0.79104(4) 0.070544(17) 0.01970(18) Uani 1 d . . .
2N(1) N 0.1996(2) 0.8697(2) 0.06851(10) 0.0233(8) Uani 1 d . . .
2N(2) N 0.0016(2) 0.9083(2) 0.05384(10) 0.0228(8) Uani 1 d . . .
2N(3) N -0.0385(2) 0.7097(2) 0.05861(10) 0.0214(8) Uani 1 d . . .
2N(4) N 0.1604(2) 0.6706(2) 0.07072(10) 0.0203(8) Uani 1 d . . .
2C(a1) C 0.2938(3) 0.8374(3) 0.07367(12) 0.0227(9) Uani 1 d . . .
2C(a2) C 0.2060(3) 0.9690(3) 0.07053(13) 0.0263(10) Uani 1 d . . .
2C(a3) C 0.0333(3) 1.0023(3) 0.05419(12) 0.0236(9) Uani 1 d . . .
2C(a4) C -0.0967(3) 0.9140(3) 0.04497(12) 0.0250(10) Uani 1 d . . .
2C(a5) C -0.1329(3) 0.7412(3) 0.05033(12) 0.0221(9) Uani 1 d . . .
2C(a6) C -0.0456(3) 0.6120(3) 0.06372(12) 0.0214(9) Uani 1 d . . .
2C(a7) C 0.1278(3) 0.5776(3) 0.07488(12) 0.0217(9) Uani 1 d . . .
2C(a8) C 0.2594(3) 0.6642(3) 0.07476(12) 0.0242(10) Uani 1 d . . .
2C(b1) C 0.3604(3) 0.9178(3) 0.07821(13) 0.0284(10) Uani 1 d . . .
2C(b2) C 0.3052(3) 0.9990(3) 0.07753(13) 0.0276(10) Uani 1 d . . .
2C(b3) C -0.0460(3) 1.0673(3) 0.04342(13) 0.0265(10) Uani 1 d . . .
2C(b4) C -0.1265(3) 1.0126(3) 0.03786(12) 0.0252(10) Uani 1 d . . .
2C(b5) C -0.1990(3) 0.6617(3) 0.04986(12) 0.0243(10) Uani 1 d . . .
2C(b6) C -0.1447(3) 0.5811(3) 0.05829(12) 0.0238(10) Uani 1 d . . .
2C(b7) C 0.2079(3) 0.5118(3) 0.08119(12) 0.0230(9) Uani 1 d . . .
2C(b8) C 0.2899(3) 0.5651(3) 0.08014(12) 0.0243(10) Uani 1 d . . .
2C(m1) C 0.3210(3) 0.7417(3) 0.07564(12) 0.0251(10) Uani 1 d . . .
2H(m1) H 0.3883 0.7282 0.0778 0.030 Uiso 1 calc R . .
2C(m2) C 0.1281(3) 1.0295(3) 0.06339(13) 0.0278(10) Uani 1 d . . .
2H(m2) H 0.1409 1.0969 0.0649 0.033 Uiso 1 calc R . .
2C(m3) C -0.1584(3) 0.8362(3) 0.04366(12) 0.0245(10) Uani 1 d . . .
2H(m3) H -0.2254 0.8494 0.0375 0.029 Uiso 1 calc R . .
2C(m4) C 0.0322(3) 0.5511(3) 0.07213(12) 0.0239(10) Uani 1 d . . .
2H(m4) H 0.0186 0.4851 0.0764 0.029 Uiso 1 calc R . .
2C(11) C 0.4683(3) 0.9100(3) 0.08075(14) 0.0335(11) Uani 1 d . . .
2H(1a) H 0.4903 0.8553 0.0977 0.040 Uiso 1 calc R . .
2(H1b) H 0.4978 0.9698 0.0923 0.040 Uiso 1 calc R . .
2C(12) C 0.5023(4) 0.8945(4) 0.04183(16) 0.0459(14) Uani 1 d . . .
2H(1c) H 0.4730 0.8356 0.0303 0.069 Uiso 1 calc R . .
2H(1d) H 0.5729 0.8882 0.0447 0.069 Uiso 1 calc R . .
2H(1e) H 0.4832 0.9499 0.0253 0.069 Uiso 1 calc R . .
2C(21) C 0.3389(3) 1.1021(3) 0.08318(13) 0.0319(11) Uani 1 d . . .
2H(2a) H 0.2911 1.1384 0.0963 0.038 Uiso 1 calc R . .
2H(2b) H 0.4011 1.1029 0.0999 0.038 Uiso 1 calc R . .
2C(22) C 0.3518(4) 1.1519(4) 0.04602(15) 0.0413(13) Uani 1 d . . .
2H(2c) H 0.4031 1.1196 0.0340 0.062 Uiso 1 calc R . .
2H(2d) H 0.3695 1.2196 0.0510 0.062 Uiso 1 calc R . .
2H(2e) H 0.2911 1.1488 0.0289 0.062 Uiso 1 calc R . .
2C(31) C -0.0364(3) 1.1747(3) 0.03929(13) 0.0304(11) Uani 1 d . . .
2H(3a) H -0.0917 1.1991 0.0217 0.036 Uiso 1 calc R . .
2H(3b) H 0.0236 1.1891 0.0278 0.036 Uiso 1 calc R . .
2C(32) C -0.0337(4) 1.2270(3) 0.07755(14) 0.0371(12) Uani 1 d . . .
2H(3c) H -0.0944 1.2157 0.0884 0.056 Uiso 1 calc R . .
2H(3d) H -0.0253 1.2965 0.0736 0.056 Uiso 1 calc R . .
2H(3e) H 0.0205 1.2025 0.0952 0.056 Uiso 1 calc R . .
2C(41) C -0.2293(3) 1.0450(3) 0.02794(13) 0.0299(11) Uani 1 d . . .
2H(4a) H -0.2640 0.9970 0.0106 0.036 Uiso 1 calc R . .
2H(4b) H -0.2298 1.1073 0.0141 0.036 Uiso 1 calc R . .
2C(42) C -0.2825(4) 1.0573(4) 0.06303(15) 0.0449(13) Uani 1 d . . .
2H(4c) H -0.2798 0.9967 0.0775 0.067 Uiso 1 calc R . .
2H(4d) H -0.3501 1.0743 0.0550 0.067 Uiso 1 calc R . .
2H(4e) H -0.2518 1.1088 0.0792 0.067 Uiso 1 calc R . .
2C(51) C -0.3067(3) 0.6690(3) 0.04094(13) 0.0271(10) Uani 1 d . . .
2H(5a) H -0.3318 0.6073 0.0295 0.033 Uiso 1 calc R . .
2H(5b) H -0.3221 0.7206 0.0217 0.033 Uiso 1 calc R . .
2C(52) C -0.3581(3) 0.6907(4) 0.07591(14) 0.0429(13) Uani 1 d . . .
2H(5c) H -0.3494 0.6364 0.0938 0.064 Uiso 1 calc R . .
2H(5d) H -0.4272 0.7004 0.0680 0.064 Uiso 1 calc R . .
2H(5e) H -0.3307 0.7493 0.0885 0.064 Uiso 1 calc R . .
2C(61) C -0.1784(3) 0.4787(3) 0.05990(13) 0.0281(10) Uani 1 d . . .
2H(6a) H -0.2470 0.4783 0.0647 0.034 Uiso 1 calc R . .
2H(6b) H -0.1404 0.4458 0.0817 0.034 Uiso 1 calc R . .
2C(62) C -0.1687(3) 0.4222(3) 0.02359(14) 0.0338(11) Uani 1 d . . .
2H(6c) H -0.2102 0.4512 0.0022 0.051 Uiso 1 calc R . .
2H(6d) H -0.1883 0.3550 0.0270 0.051 Uiso 1 calc R . .
2H(6e) H -0.1013 0.4239 0.0181 0.051 Uiso 1 calc R . .
2C(71) C 0.1987(3) 0.4047(3) 0.08613(14) 0.0303(11) Uani 1 d . . .
2H(7a) H 0.1460 0.3916 0.1021 0.036 Uiso 1 calc R . .
2H(7b) H 0.2595 0.3796 0.0999 0.036 Uiso 1 calc R . .
2C(72) C 0.1777(4) 0.3513(3) 0.04840(15) 0.0394(12) Uani 1 d . . .
2H(7c) H 0.1168 0.3748 0.0348 0.059 Uiso 1 calc R . .
2H(7d) H 0.1725 0.2820 0.0533 0.059 Uiso 1 calc R . .
2H(7e) H 0.2303 0.3628 0.0327 0.059 Uiso 1 calc R . .
2C(81) C 0.3923(3) 0.5307(3) 0.08273(14) 0.0327(11) Uani 1 d . . .
2H(8a) H 0.3966 0.4658 0.0946 0.039 Uiso 1 calc R . .
2H(8b) H 0.4338 0.5750 0.0995 0.039 Uiso 1 calc R . .
2C(82) C 0.4298(4) 0.5255(4) 0.04388(16) 0.0470(14) Uani 1 d . . .
2H(8c) H 0.3922 0.4779 0.0278 0.071 Uiso 1 calc R . .
2H(8d) H 0.4980 0.5063 0.0472 0.071 Uiso 1 calc R . .
2H(8e) H 0.4235 0.5890 0.0315 0.071 Uiso 1 calc R . .
C(1) C 0.5863(5) 0.3128(5) 0.23208(19) 0.0713(19) Uani 1 d . . .
H(1a) H 0.6555 0.2997 0.2380 0.107 Uiso 1 calc R . .
H(1b) H 0.5504 0.2781 0.2502 0.107 Uiso 1 calc R . .
H(1c) H 0.5746 0.3823 0.2341 0.107 Uiso 1 calc R . .
C(2) C 0.5531(5) 0.2794(6) 0.19223(19) 0.076(2) Uani 1 d . . .
H(2a) H 0.5619 0.2086 0.1914 0.092 Uiso 1 calc R . .
H(2b) H 0.4828 0.2922 0.1871 0.092 Uiso 1 calc R . .
C(3) C 0.5996(4) 0.3217(5) 0.16133(18) 0.0670(18) Uani 1 d . . .
H(3a) H 0.6699 0.3089 0.1666 0.080 Uiso 1 calc R . .
H(3b) H 0.5909 0.3926 0.1624 0.080 Uiso 1 calc R . .
C(4) C 0.5674(4) 0.2895(5) 0.12079(19) 0.0653(18) Uani 1 d . . .
H(4a) H 0.5731 0.2183 0.1197 0.078 Uiso 1 calc R . .
H(4b) H 0.4981 0.3058 0.1147 0.078 Uiso 1 calc R . .
C(5) C 0.6201(5) 0.3307(6) 0.0911(2) 0.078(2) Uani 1 d . . .
H(5a) H 0.6892 0.3135 0.0972 0.093 Uiso 1 calc R . .
H(5b) H 0.6155 0.4019 0.0927 0.093 Uiso 1 calc R . .
C(6) C 0.5892(5) 0.3017(5) 0.05078(19) 0.0663(18) Uani 1 d . . .
H(6a) H 0.6004 0.2324 0.0478 0.099 Uiso 1 calc R . .
H(6b) H 0.6267 0.3380 0.0336 0.099 Uiso 1 calc R . .
H(6c) H 0.5203 0.3158 0.0444 0.099 Uiso 1 calc R . .

loop_
_atom_site_aniso_label
_atom_site_aniso_U_11
_atom_site_aniso_U_22
_atom_site_aniso_U_33
_atom_site_aniso_U_23
_atom_site_aniso_U_13
_atom_site_aniso_U_12
Fe(1) 0.0221(3) 0.0225(3) 0.0232(4) -0.0001(3) 0.0001(3) -0.0028(2)
N 0.0236(19) 0.0183(18) 0.040(2) 0.0034(17) -0.0061(17) -0.0025(15)
1N(1) 0.025(2) 0.027(2) 0.034(2) -0.0010(17) -0.0017(17) -0.0039(16)
1N(2) 0.026(2) 0.027(2) 0.028(2) -0.0012(17) -0.0021(16) -0.0004(16)
1N(3) 0.0224(19) 0.027(2) 0.023(2) 0.0000(16) 0.0013(15) -0.0065(15)
1N(4) 0.0202(18) 0.0266(19) 0.024(2) 0.0027(16) 0.0057(15) -0.0040(15)
1C(a1) 0.027(2) 0.031(2) 0.025(2) -0.001(2) 0.000(2) -0.0074(19)
1C(a2) 0.029(2) 0.026(2) 0.029(3) -0.007(2) 0.005(2) -0.0036(19)
1C(a3) 0.034(3) 0.027(2) 0.026(2) -0.002(2) -0.001(2) 0.000(2)
1C(a4) 0.020(2) 0.032(2) 0.029(3) -0.002(2) -0.0001(19) -0.0024(18)
1C(a5) 0.027(2) 0.032(2) 0.023(2) 0.000(2) 0.0027(19) -0.0082(19)
1C(a6) 0.032(3) 0.024(2) 0.024(2) 0.0023(19) 0.003(2) -0.0060(19)
1C(a7) 0.026(2) 0.029(2) 0.027(2) 0.001(2) 0.0036(19) -0.0005(19)
1C(a8) 0.022(2) 0.036(3) 0.033(3) 0.001(2) 0.001(2) 0.0005(19)
1C(b1) 0.036(3) 0.029(2) 0.027(3) 0.000(2) 0.001(2) -0.009(2)
1C(b2) 0.035(3) 0.030(2) 0.031(3) -0.001(2) 0.003(2) -0.008(2)
1C(b3) 0.031(2) 0.034(3) 0.027(3) 0.000(2) 0.005(2) 0.005(2)
1C(b4) 0.028(2) 0.035(3) 0.028(3) -0.002(2) -0.002(2) 0.000(2)
1C(b5) 0.036(3) 0.030(2) 0.022(2) -0.001(2) 0.000(2) -0.010(2)
1C(b6) 0.029(2) 0.030(2) 0.027(3) 0.002(2) 0.003(2) -0.005(2)
1C(b7) 0.029(3) 0.033(3) 0.028(3) 0.003(2) 0.001(2) 0.002(2)
1C(b8) 0.028(2) 0.036(3) 0.034(3) 0.002(2) 0.002(2) 0.003(2)
1C(m1) 0.023(2) 0.039(3) 0.037(3) 0.001(2) 0.001(2) -0.010(2)
1C(m2) 0.038(3) 0.023(2) 0.026(3) 0.000(2) 0.004(2) 0.002(2)
1C(m3) 0.021(2) 0.035(3) 0.030(3) -0.001(2) -0.0010(19) -0.0052(19)
1C(m4) 0.033(3) 0.023(2) 0.033(3) 0.003(2) 0.002(2) 0.0015(19)
1C(11) 0.038(3) 0.032(3) 0.042(3) 0.000(2) -0.003(2) -0.010(2)
1C(12) 0.052(3) 0.057(4) 0.057(4) 0.007(3) -0.011(3) -0.013(3)
1C(21) 0.037(3) 0.027(3) 0.057(3) -0.001(2) 0.004(2) -0.009(2)
1C(22) 0.083(4) 0.038(3) 0.058(4) -0.011(3) 0.001(3) -0.003(3)
1C(31) 0.036(3) 0.033(3) 0.045(3) -0.004(2) -0.003(2) 0.007(2)
1C(32) 0.080(4) 0.042(3) 0.047(4) -0.006(3) 0.007(3) 0.002(3)
1C(41) 0.028(3) 0.035(3) 0.045(3) -0.008(2) -0.002(2) 0.002(2)
1C(42) 0.036(3) 0.074(4) 0.051(4) -0.019(3) 0.008(3) -0.009(3)
1C(51) 0.040(3) 0.034(3) 0.042(3) 0.004(2) 0.001(2) -0.013(2)
1C(52) 0.039(3) 0.054(3) 0.051(3) 0.004(3) 0.010(3) -0.009(3)
1C(61) 0.038(3) 0.036(3) 0.050(3) -0.001(2) 0.002(2) -0.008(2)
1C(62) 0.099(5) 0.032(3) 0.062(4) 0.003(3) 0.003(4) 0.001(3)
1C(71) 0.034(3) 0.034(3) 0.040(3) 0.002(2) 0.001(2) 0.003(2)
1C(72) 0.061(4) 0.040(3) 0.046(3) 0.004(3) 0.001(3) 0.004(3)
1C(81) 0.024(2) 0.045(3) 0.042(3) 0.003(2) 0.003(2) 0.000(2)
1C(82) 0.034(3) 0.065(4) 0.046(3) -0.010(3) -0.001(2) -0.004(3)
Fe(2) 0.0191(3) 0.0169(3) 0.0226(3) 0.0000(3) -0.0001(2) -0.0017(2)
2N(1) 0.032(2) 0.0152(17) 0.023(2) -0.0014(15) 0.0021(16) -0.0004(15)
2N(2) 0.0230(19) 0.0196(18) 0.026(2) 0.0012(15) 0.0033(16) -0.0030(14)
2N(3) 0.0169(17) 0.0208(18) 0.027(2) -0.0005(16) 0.0022(15) -0.0003(14)
2N(4) 0.0182(18) 0.0179(17) 0.025(2) -0.0015(15) 0.0017(15) 0.0006(14)
2C(a1) 0.019(2) 0.023(2) 0.025(2) 0.0036(18) -0.0011(18) -0.0025(17)
2C(a2) 0.026(2) 0.023(2) 0.030(3) -0.002(2) 0.005(2) -0.0040(18)
2C(a3) 0.026(2) 0.021(2) 0.024(2) 0.0007(19) 0.0040(18) -0.0038(17)
2C(a4) 0.024(2) 0.025(2) 0.025(2) 0.0024(19) -0.0017(19) 0.0001(18)
2C(a5) 0.022(2) 0.022(2) 0.021(2) -0.0008(18) 0.0010(18) -0.0018(17)
2C(a6) 0.024(2) 0.019(2) 0.022(2) -0.0031(18) 0.0039(18) -0.0021(17)
2C(a7) 0.025(2) 0.022(2) 0.018(2) -0.0005(18) 0.0017(18) 0.0004(17)
2C(a8) 0.031(2) 0.023(2) 0.018(2) 0.0005(18) -0.0011(19) 0.0008(18)
2C(b1) 0.023(2) 0.032(2) 0.029(3) 0.001(2) -0.0036(19) -0.0082(19)
2C(b2) 0.027(2) 0.030(2) 0.026(2) -0.001(2) 0.0030(19) -0.0066(19)
2C(b3) 0.032(3) 0.018(2) 0.029(3) -0.0011(19) 0.002(2) 0.0025(18)
2C(b4) 0.025(2) 0.026(2) 0.024(2) 0.0010(19) -0.0001(19) 0.0062(18)
2C(b5) 0.025(2) 0.022(2) 0.026(2) -0.0027(19) 0.0013(19) -0.0021(17)
2C(b6) 0.024(2) 0.021(2) 0.027(2) -0.0003(19) 0.0035(19) -0.0043(17)
2C(b7) 0.026(2) 0.021(2) 0.023(2) -0.0026(18) 0.0032(19) 0.0022(18)
2C(b8) 0.024(2) 0.025(2) 0.023(2) -0.0014(19) 0.0004(19) 0.0048(18)
2C(m1) 0.020(2) 0.027(2) 0.027(2) -0.0051(19) -0.0009(19) 0.0010(18)
2C(m2) 0.031(2) 0.018(2) 0.035(3) 0.000(2) 0.007(2) -0.0028(18)
2C(m3) 0.018(2) 0.026(2) 0.028(2) -0.0004(19) -0.0037(18) 0.0002(17)
2C(m4) 0.031(2) 0.016(2) 0.025(2) -0.0024(18) 0.0054(19) -0.0044(17)
2C(11) 0.025(2) 0.029(2) 0.046(3) 0.000(2) -0.003(2) -0.0075(19)
2C(12) 0.031(3) 0.050(3) 0.059(4) 0.011(3) 0.015(3) 0.003(2)
2C(21) 0.027(2) 0.035(3) 0.033(3) 0.000(2) -0.001(2) -0.003(2)
2C(22) 0.045(3) 0.033(3) 0.044(3) 0.000(2) 0.001(2) -0.010(2)
2C(31) 0.033(3) 0.021(2) 0.036(3) 0.002(2) 0.002(2) 0.0015(19)
2C(32) 0.045(3) 0.027(2) 0.040(3) -0.002(2) 0.005(2) 0.001(2)
2C(41) 0.029(2) 0.024(2) 0.033(3) 0.003(2) -0.008(2) 0.0024(19)
2C(42) 0.034(3) 0.050(3) 0.050(3) -0.002(3) 0.000(2) 0.005(2)
2C(51) 0.026(2) 0.024(2) 0.030(3) -0.004(2) -0.003(2) -0.0050(18)
2C(52) 0.029(3) 0.060(3) 0.038(3) -0.006(3) -0.001(2) 0.005(2)
2C(61) 0.026(2) 0.023(2) 0.036(3) -0.003(2) 0.004(2) -0.0039(18)
2C(62) 0.037(3) 0.025(2) 0.038(3) -0.003(2) -0.002(2) 0.002(2)
2C(71) 0.026(2) 0.021(2) 0.043(3) 0.004(2) 0.003(2) -0.0007(18)
2C(72) 0.049(3) 0.025(2) 0.046(3) -0.002(2) 0.011(2) -0.004(2)
2C(81) 0.027(2) 0.026(2) 0.043(3) 0.002(2) -0.002(2) 0.0042(19)
2C(82) 0.031(3) 0.055(3) 0.055(4) -0.012(3) 0.006(3) 0.010(2)
C(1) 0.070(4) 0.073(5) 0.069(5) -0.001(4) 0.001(4) -0.015(4)
C(2) 0.059(4) 0.102(6) 0.067(5) 0.010(4) 0.002(3) -0.025(4)
C(3) 0.054(4) 0.078(5) 0.068(4) 0.003(4) 0.003(3) -0.027(3)
C(4) 0.057(4) 0.057(4) 0.079(5) 0.020(4) 0.000(3) -0.008(3)
C(5) 0.063(4) 0.095(5) 0.073(5) 0.012(4) 0.001(4) -0.020(4)
C(6) 0.062(4) 0.064(4) 0.072(5) 0.017(4) 0.006(3) -0.004(3)

loop_
_atom_type_symbol
_atom_type_description
_atom_type_scat_dispersion_real
_atom_type_scat_dispersion_imag
_atom_type_scat_source
C C 0.0033 0.0016 'International Tables Vol C Tables 4.2.6.8 and 6.1.1.4'
H H 0.0000 0.0000 'International Tables Vol C Tables 4.2.6.8 and 6.1.1.4'
N N 0.0061 0.0033 'International Tables Vol C Tables 4.2.6.8 and 6.1.1.4'
Fe Fe 0.3463 0.8444 'International Tables Vol C Tables 4.2.6.8 and 6.1.1.4'

loop_
_geom_angle_atom_site_label_1
_geom_angle_atom_site_label_2
_geom_angle_atom_site_label_3
_geom_angle
_geom_angle_site_symmetry_1
_geom_angle_site_symmetry_3
N Fe(1) 1N(1) 97.83(16) . .
N Fe(1) 1N(3) 96.70(15) . .
1N(1) Fe(1) 1N(3) 165.47(15) . .
N Fe(1) 1N(2) 96.57(16) . .
1N(1) Fe(1) 1N(2) 88.66(14) . .
1N(3) Fe(1) 1N(2) 89.41(14) . .
N Fe(1) 1N(4) 99.75(16) . .
1N(1) Fe(1) 1N(4) 89.12(14) . .
1N(3) Fe(1) 1N(4) 88.70(14) . .
1N(2) Fe(1) 1N(4) 163.68(15) . .
Fe(2) N Fe(1) 175.2(2) . .
1C(a2) 1N(1) 1C(a1) 105.2(3) . .
1C(a2) 1N(1) Fe(1) 127.1(3) . .
1C(a1) 1N(1) Fe(1) 126.9(3) . .
1C(a3) 1N(2) 1C(a4) 104.9(3) . .
1C(a3) 1N(2) Fe(1) 127.2(3) . .
1C(a4) 1N(2) Fe(1) 127.0(3) . .
1C(a6) 1N(3) 1C(a5) 105.4(3) . .
1C(a6) 1N(3) Fe(1) 126.9(3) . .
1C(a5) 1N(3) Fe(1) 126.5(3) . .
1C(a8) 1N(4) 1C(a7) 104.8(3) . .
1C(a8) 1N(4) Fe(1) 127.8(3) . .
1C(a7) 1N(4) Fe(1) 127.1(3) . .
1C(m1) 1C(a1) 1N(1) 124.7(4) . .
1C(m1) 1C(a1) 1C(b1) 124.9(4) . .
1N(1) 1C(a1) 1C(b1) 110.5(4) . .
1N(1) 1C(a2) 1C(m2) 124.1(4) . .
1N(1) 1C(a2) 1C(b2) 111.1(4) . .
1C(m2) 1C(a2) 1C(b2) 124.6(4) . .
1C(m2) 1C(a3) 1N(2) 124.5(4) . .
1C(m2) 1C(a3) 1C(b3) 124.8(4) . .
1N(2) 1C(a3) 1C(b3) 110.6(4) . .
1N(2) 1C(a4) 1C(m3) 123.9(4) . .
1N(2) 1C(a4) 1C(b4) 111.7(4) . .
1C(m3) 1C(a4) 1C(b4) 124.4(4) . .
1C(m3) 1C(a5) 1N(3) 124.8(4) . .
1C(m3) 1C(a5) 1C(b5) 125.3(4) . .
1N(3) 1C(a5) 1C(b5) 109.9(4) . .
1C(m4) 1C(a6) 1N(3) 124.6(4) . .
1C(m4) 1C(a6) 1C(b6) 124.4(4) . .
1N(3) 1C(a6) 1C(b6) 110.9(4) . .
1N(4) 1C(a7) 1C(m4) 124.4(4) . .
1N(4) 1C(a7) 1C(b7) 110.9(4) . .
1C(m4) 1C(a7) 1C(b7) 124.7(4) . .
1N(4) 1C(a8) 1C(m1) 123.8(4) . .
1N(4) 1C(a8) 1C(b8) 111.4(4) . .
1C(m1) 1C(a8) 1C(b8) 124.7(4) . .
1C(b2) 1C(b1) 1C(a1) 107.0(4) . .
1C(b2) 1C(b1) 1C(11) 128.4(4) . .
1C(a1) 1C(b1) 1C(11) 124.6(4) . .
1C(b1) 1C(b2) 1C(a2) 106.2(4) . .
1C(b1) 1C(b2) 1C(21) 127.9(4) . .
1C(a2) 1C(b2) 1C(21) 125.8(4) . .
1C(b4) 1C(b3) 1C(a3) 107.1(4) . .
1C(b4) 1C(b3) 1C(31) 127.4(4) . .
1C(a3) 1C(b3) 1C(31) 125.4(4) . .
1C(b3) 1C(b4) 1C(a4) 105.6(4) . .
1C(b3) 1C(b4) 1C(41) 128.1(4) . .
1C(a4) 1C(b4) 1C(41) 126.3(4) . .
1C(b6) 1C(b5) 1C(a5) 107.6(4) . .
1C(b6) 1C(b5) 1C(51) 128.2(4) . .
1C(a5) 1C(b5) 1C(51) 124.2(4) . .
1C(b5) 1C(b6) 1C(a6) 106.2(4) . .
1C(b5) 1C(b6) 1C(61) 128.2(4) . .
1C(a6) 1C(b6) 1C(61) 125.6(4) . .
1C(b8) 1C(b7) 1C(a7) 106.4(4) . .
1C(b8) 1C(b7) 1C(71) 128.1(4) . .
1C(a7) 1C(b7) 1C(71) 125.3(4) . .
1C(b7) 1C(b8) 1C(a8) 106.4(4) . .
1C(b7) 1C(b8) 1C(81) 127.2(4) . .
1C(a8) 1C(b8) 1C(81) 126.4(4) . .
1C(a1) 1C(m1) 1C(a8) 126.5(4) . .
1C(a3) 1C(m2) 1C(a2) 126.2(4) . .
1C(a5) 1C(m3) 1C(a4) 126.5(4) . .
1C(a6) 1C(m4) 1C(a7) 125.8(4) . .
1C(b1) 1C(11) 1C(12) 112.3(4) . .
1C(b2) 1C(21) 1C(22) 111.6(4) . .
1C(b3) 1C(31) 1C(32) 112.4(4) . .
1C(b4) 1C(41) 1C(42) 113.2(4) . .
1C(b5) 1C(51) 1C(52) 112.0(4) . .
1C(62) 1C(61) 1C(b6) 112.5(4) . .
1C(b7) 1C(71) 1C(72) 112.3(4) . .
1C(b8) 1C(81) 1C(82) 112.8(4) . .
N Fe(2) 2N(1) 96.24(15) . .
N Fe(2) 2N(3) 97.95(15) . .
2N(1) Fe(2) 2N(3) 165.81(14) . .
N Fe(2) 2N(4) 97.01(15) . .
2N(1) Fe(2) 2N(4) 89.33(13) . .
2N(3) Fe(2) 2N(4) 88.79(13) . .
N Fe(2) 2N(2) 99.79(15) . .
2N(1) Fe(2) 2N(2) 88.66(13) . .
2N(3) Fe(2) 2N(2) 89.09(13) . .
2N(4) Fe(2) 2N(2) 163.19(14) . .
2C(a1) 2N(1) 2C(a2) 105.2(3) . .
2C(a1) 2N(1) Fe(2) 127.0(3) . .
2C(a2) 2N(1) Fe(2) 126.3(3) . .
2C(a4) 2N(2) 2C(a3) 105.0(3) . .
2C(a4) 2N(2) Fe(2) 127.6(3) . .
2C(a3) 2N(2) Fe(2) 126.8(3) . .
2C(a6) 2N(3) 2C(a5) 104.9(3) . .
2C(a6) 2N(3) Fe(2) 126.7(3) . .
2C(a5) 2N(3) Fe(2) 127.4(3) . .
2C(a8) 2N(4) 2C(a7) 105.6(3) . .
2C(a8) 2N(4) Fe(2) 127.3(3) . .
2C(a7) 2N(4) Fe(2) 125.9(3) . .
2C(m1) 2C(a1) 2N(1) 124.8(4) . .
2C(m1) 2C(a1) 2C(b1) 124.5(4) . .
2N(1) 2C(a1) 2C(b1) 110.7(4) . .
2C(m2) 2C(a2) 2N(1) 123.7(4) . .
2C(m2) 2C(a2) 2C(b2) 125.4(4) . .
2N(1) 2C(a2) 2C(b2) 110.7(4) . .
2N(2) 2C(a3) 2C(m2) 124.0(4) . .
2N(2) 2C(a3) 2C(b3) 110.7(4) . .
2C(m2) 2C(a3) 2C(b3) 125.3(4) . .
2N(2) 2C(a4) 2C(m3) 124.5(4) . .
2N(2) 2C(a4) 2C(b4) 110.7(4) . .
2C(m3) 2C(a4) 2C(b4) 124.8(4) . .
2C(m3) 2C(a5) 2N(3) 123.9(4) . .
2C(m3) 2C(a5) 2C(b5) 125.4(4) . .
2N(3) 2C(a5) 2C(b5) 110.7(3) . .
2N(3) 2C(a6) 2C(m4) 124.4(4) . .
2N(3) 2C(a6) 2C(b6) 111.1(3) . .
2C(m4) 2C(a6) 2C(b6) 124.5(4) . .
2C(m4) 2C(a7) 2N(4) 124.8(4) . .
2C(m4) 2C(a7) 2C(b7) 124.8(4) . .
2N(4) 2C(a7) 2C(b7) 110.4(4) . .
2C(m1) 2C(a8) 2N(4) 124.8(4) . .
2C(m1) 2C(a8) 2C(b8) 124.5(4) . .
2N(4) 2C(a8) 2C(b8) 110.6(4) . .
2C(b2) 2C(b1) 2C(a1) 106.3(4) . .
2C(b2) 2C(b1) 2C(11) 128.4(4) . .
2C(a1) 2C(b1) 2C(11) 125.2(4) . .
2C(b1) 2C(b2) 2C(a2) 107.1(4) . .
2C(b1) 2C(b2) 2C(21) 127.8(4) . .
2C(a2) 2C(b2) 2C(21) 125.1(4) . .
2C(b4) 2C(b3) 2C(a3) 106.7(4) . .
2C(b4) 2C(b3) 2C(31) 128.6(4) . .
2C(a3) 2C(b3) 2C(31) 124.7(4) . .
2C(b3) 2C(b4) 2C(a4) 106.8(4) . .
2C(b3) 2C(b4) 2C(41) 128.4(4) . .
2C(a4) 2C(b4) 2C(41) 124.8(4) . .
2C(b6) 2C(b5) 2C(a5) 106.7(4) . .
2C(b6) 2C(b5) 2C(51) 128.1(4) . .
2C(a5) 2C(b5) 2C(51) 125.2(4) . .
2C(b5) 2C(b6) 2C(a6) 106.6(4) . .
2C(b5) 2C(b6) 2C(61) 128.1(4) . .
2C(a6) 2C(b6) 2C(61) 125.3(4) . .
2C(b8) 2C(b7) 2C(a7) 106.8(4) . .
2C(b8) 2C(b7) 2C(71) 128.4(4) . .
2C(a7) 2C(b7) 2C(71) 124.7(4) . .
2C(b7) 2C(b8) 2C(a8) 106.5(4) . .
2C(b7) 2C(b8) 2C(81) 128.4(4) . .
2C(a8) 2C(b8) 2C(81) 125.1(4) . .
2C(a8) 2C(m1) 2C(a1) 125.6(4) . .
2C(a2) 2C(m2) 2C(a3) 126.4(4) . .
2C(a4) 2C(m3) 2C(a5) 126.5(4) . .
2C(a7) 2C(m4) 2C(a6) 125.8(4) . .
2C(b1) 2C(11) 2C(12) 111.8(4) . .
2C(22) 2C(21) 2C(b2) 112.6(4) . .
2C(b3) 2C(31) 2C(32) 112.2(4) . .
2C(b4) 2C(41) 2C(42) 112.6(4) . .
2C(b5) 2C(51) 2C(52) 113.3(4) . .
2C(b6) 2C(61) 2C(62) 113.4(4) . .
2C(b7) 2C(71) 2C(72) 113.0(4) . .
2C(b8) 2C(81) 2C(82) 112.6(4) . .
C(3) C(2) C(1) 117.4(6) . .
C(2) C(3) C(4) 118.5(5) . .
C(5) C(4) C(3) 116.2(6) . .
C(4) C(5) C(6) 117.6(6) . .

loop_
_geom_bond_atom_site_label_1
_geom_bond_atom_site_label_2
_geom_bond_distance
_geom_bond_site_symmetry_2
Fe(1) N 1.665(4) .
Fe(1) 1N(1) 2.003(4) .
Fe(1) 1N(3) 2.004(3) .
Fe(1) 1N(2) 2.005(4) .
Fe(1) 1N(4) 2.012(3) .
N Fe(2) 1.649(4) .
1N(1) 1C(a2) 1.370(5) .
1N(1) 1C(a1) 1.378(5) .
1N(2) 1C(a3) 1.375(5) .
1N(2) 1C(a4) 1.376(5) .
1N(3) 1C(a6) 1.377(5) .
1N(3) 1C(a5) 1.380(5) .
1N(4) 1C(a8) 1.369(5) .
1N(4) 1C(a7) 1.378(5) .
1C(a1) 1C(m1) 1.366(6) .
1C(a1) 1C(b1) 1.443(6) .
1C(a2) 1C(m2) 1.380(6) .
1C(a2) 1C(b2) 1.444(6) .
1C(a3) 1C(m2) 1.363(6) .
1C(a3) 1C(b3) 1.440(6) .
1C(a4) 1C(m3) 1.385(6) .
1C(a4) 1C(b4) 1.437(6) .
1C(a5) 1C(m3) 1.366(6) .
1C(a5) 1C(b5) 1.446(6) .
1C(a6) 1C(m4) 1.373(6) .
1C(a6) 1C(b6) 1.445(6) .
1C(a7) 1C(m4) 1.380(6) .
1C(a7) 1C(b7) 1.436(6) .
1C(a8) 1C(m1) 1.385(6) .
1C(a8) 1C(b8) 1.431(6) .
1C(b1) 1C(b2) 1.358(7) .
1C(b1) 1C(11) 1.499(6) .
1C(b2) 1C(21) 1.504(6) .
1C(b3) 1C(b4) 1.369(6) .
1C(b3) 1C(31) 1.501(6) .
1C(b4) 1C(41) 1.494(6) .
1C(b5) 1C(b6) 1.353(6) .
1C(b5) 1C(51) 1.499(6) .
1C(b6) 1C(61) 1.517(6) .
1C(b7) 1C(b8) 1.366(6) .
1C(b7) 1C(71) 1.502(6) .
1C(b8) 1C(81) 1.507(6) .
1C(11) 1C(12) 1.528(7) .
1C(21) 1C(22) 1.512(8) .
1C(31) 1C(32) 1.511(7) .
1C(41) 1C(42) 1.520(7) .
1C(51) 1C(52) 1.514(7) .
1C(61) 1C(62) 1.499(8) .
1C(71) 1C(72) 1.516(7) .
1C(81) 1C(82) 1.512(7) .
Fe(2) 2N(1) 1.995(3) .
Fe(2) 2N(3) 2.005(3) .
Fe(2) 2N(4) 2.006(3) .
Fe(2) 2N(2) 2.007(3) .
2N(1) 2C(a1) 1.378(5) .
2N(1) 2C(a2) 1.378(5) .
2N(2) 2C(a4) 1.372(5) .
2N(2) 2C(a3) 1.375(5) .
2N(3) 2C(a6) 1.369(5) .
2N(3) 2C(a5) 1.383(5) .
2N(4) 2C(a8) 1.372(5) .
2N(4) 2C(a7) 1.378(5) .
2C(a1) 2C(m1) 1.377(6) .
2C(a1) 2C(b1) 1.446(6) .
2C(a2) 2C(m2) 1.371(6) .
2C(a2) 2C(b2) 1.436(6) .
2C(a3) 2C(m2) 1.375(6) .
2C(a3) 2C(b3) 1.441(6) .
2C(a4) 2C(m3) 1.375(6) .
2C(a4) 2C(b4) 1.441(6) .
2C(a5) 2C(m3) 1.376(6) .
2C(a5) 2C(b5) 1.434(6) .
2C(a6) 2C(m4) 1.378(6) .
2C(a6) 2C(b6) 1.437(6) .
2C(a7) 2C(m4) 1.373(6) .
2C(a7) 2C(b7) 1.438(6) .
2C(a8) 2C(m1) 1.372(6) .
2C(a8) 2C(b8) 1.442(6) .
2C(b1) 2C(b2) 1.360(6) .
2C(b1) 2C(11) 1.500(6) .
2C(b2) 2C(21) 1.508(6) .
2C(b3) 2C(b4) 1.348(6) .
2C(b3) 2C(31) 1.501(6) .
2C(b4) 2C(41) 1.503(6) .
2C(b5) 2C(b6) 1.361(6) .
2C(b5) 2C(51) 1.501(6) .
2C(b6) 2C(61) 1.496(6) .
2C(b7) 2C(b8) 1.364(6) .
2C(b7) 2C(71) 1.499(6) .
2C(b8) 2C(81) 1.496(6) .
2C(11) 2C(12) 1.515(7) .
2C(21) 2C(22) 1.507(7) .
2C(31) 2C(32) 1.526(6) .
2C(41) 2C(42) 1.521(7) .
2C(51) 2C(52) 1.523(7) .
2C(61) 2C(62) 1.518(6) .
2C(71) 2C(72) 1.519(7) .
2C(81) 2C(82) 1.521(7) .
C(1) C(2) 1.498(9) .
C(2) C(3) 1.452(9) .
C(3) C(4) 1.513(9) .
C(4) C(5) 1.460(9) .
C(5) C(6) 1.489(9) .
